data_1552159
loop_
_publ_author_name
'Schumann, Andr\'e'
'Rei\&s, Fabian'
'Jiao, Haijun'
'Rabeah, Jabor'
'Siewert, Jan-Erik'
'Krummenacher, Ivo'
'Braunschweig, Holger'
'Hering-Junghans, Christian'

_publ_section_title
;
 A selective route to aryl-triphosphiranes and their titanocene-induced
 fragmentation
;
_journal_name_full 'Chemical Science'
_journal_paper_doi 10.1039/C9SC02322D
_journal_year 2019
_chemical_formula_moiety 'C22 H37 P3 Ti'
_chemical_formula_sum 'C22 H37 P3 Ti'
_chemical_formula_weight 442.32
_space_group_crystal_system orthorhombic
_space_group_IT_number 19
_space_group_name_Hall 'P 2ac 2ab'
_space_group_name_H-M_alt 'P 21 21 21'
_symmetry_space_group_name_Hall 'P 2ac 2ab'
_symmetry_space_group_name_H-M 'P 21 21 21'
_atom_sites_solution_hydrogens geom
_audit_creation_method SHELXL-2014/7
_audit_update_record
;
2019-05-09 deposited with the CCDC.    2019-08-06 downloaded from the CCDC.
;
_cell_angle_alpha 90
_cell_angle_beta 90
_cell_angle_gamma 90
_cell_formula_units_Z 4
_cell_length_a 10.8329(5)
_cell_length_b 11.8131(5)
_cell_length_c 17.8655(8)
_cell_measurement_reflns_used 7666
_cell_measurement_temperature 150(2)
_cell_measurement_theta_max 30.33
_cell_measurement_theta_min 2.28
_cell_volume 2286.25(18)
_computing_cell_refinement 'SAINT (Bruker, 2013)'
_computing_data_collection 'APEX2 (Bruker, 2014)'
_computing_data_reduction SAINT
_computing_molecular_graphics 'ORTEP-3v2.01 (Farrugia, 1997)'
_computing_publication_material 'SHELXL-2014/7 (Sheldrick, 2014)'
_computing_structure_refinement 'SHELXL-2014/7 (Sheldrick, 2014)'
_computing_structure_solution 'SHELXT-2014 (Sheldrick, 2014)'
_diffrn_ambient_temperature 150(2)
_diffrn_measured_fraction_theta_full 1.000
_diffrn_measured_fraction_theta_max 1.000
_diffrn_measurement_device_type 'Bruker APEX-II CCD'
_diffrn_measurement_method '\f and \w scans'
_diffrn_radiation_type MoK\a
_diffrn_radiation_wavelength 0.71073
_diffrn_reflns_av_R_equivalents 0.0304
_diffrn_reflns_av_unetI/netI 0.0365
_diffrn_reflns_Laue_measured_fraction_full 1.000
_diffrn_reflns_Laue_measured_fraction_max 1.000
_diffrn_reflns_limit_h_max 15
_diffrn_reflns_limit_h_min -9
_diffrn_reflns_limit_k_max 16
_diffrn_reflns_limit_k_min -9
_diffrn_reflns_limit_l_max 25
_diffrn_reflns_limit_l_min -24
_diffrn_reflns_number 19338
_diffrn_reflns_point_group_measured_fraction_full 1.000
_diffrn_reflns_point_group_measured_fraction_max 0.997
_diffrn_reflns_theta_full 25.242
_diffrn_reflns_theta_max 30.000
_diffrn_reflns_theta_min 2.067
_diffrn_source 'fine-focus sealed tube'
_exptl_absorpt_coefficient_mu 0.589
_exptl_absorpt_correction_T_max 0.87
_exptl_absorpt_correction_T_min 0.80
_exptl_absorpt_correction_type multi-scan
_exptl_absorpt_process_details 'SADABS (Bruker, 2014)'
_exptl_crystal_colour brown
_exptl_crystal_density_diffrn 1.285
_exptl_crystal_description prism
_exptl_crystal_F_000 944
_exptl_crystal_size_max 0.275
_exptl_crystal_size_mid 0.265
_exptl_crystal_size_min 0.241
_refine_diff_density_max 0.330
_refine_diff_density_min -0.201
_refine_diff_density_rms 0.051
_refine_ls_abs_structure_details
;
 Flack x determined using 2567 quotients [(I+)-(I-)]/[(I+)+(I-)]
 (Parsons, Flack and Wagner, Acta Cryst. B69 (2013) 249-259).
;
_refine_ls_abs_structure_Flack 0.170(11)
_refine_ls_extinction_method none
_refine_ls_goodness_of_fit_ref 1.023
_refine_ls_hydrogen_treatment constr
_refine_ls_matrix_type full
_refine_ls_number_parameters 244
_refine_ls_number_reflns 6665
_refine_ls_number_restraints 0
_refine_ls_restrained_S_all 1.023
_refine_ls_R_factor_all 0.0332
_refine_ls_R_factor_gt 0.0295
_refine_ls_shift/su_max 0.001
_refine_ls_shift/su_mean 0.000
_refine_ls_structure_factor_coef Fsqd
_refine_ls_weighting_details 'w=1/[\s^2^(Fo^2^)+(0.0328P)^2^+0.3292P] where P=(Fo^2^+2Fc^2^)/3'
_refine_ls_weighting_scheme calc
_refine_ls_wR_factor_gt 0.0660
_refine_ls_wR_factor_ref 0.0683
_reflns_Friedel_coverage 0.782
_reflns_Friedel_fraction_full 1.000
_reflns_Friedel_fraction_max 0.994
_reflns_number_gt 6202
_reflns_number_total 6665
_reflns_threshold_expression 'I > 2\s(I)'
_cod_data_source_file c9sc02322d2.cif
_cod_data_source_block ax1613_Cp2TiP3tBu3_cmp_4
_cod_database_code 1552159
_shelx_shelxl_version_number 2014/7
_shelx_space_group_comment
;
The symmetry employed for this shelxl refinement is uniquely defined
by the following loop, which should always be used as a source of
symmetry information in preference to the above space-group names.
They are only intended as comments.
;
_shelx_estimated_absorpt_t_min 0.855
_shelx_estimated_absorpt_t_max 0.871

loop_
_space_group_symop_operation_xyz
'x, y, z'
'-x+1/2, -y, z+1/2'
'-x, y+1/2, -z+1/2'
'x+1/2, -y+1/2, -z'

loop_
_atom_site_label
_atom_site_type_symbol
_atom_site_fract_x
_atom_site_fract_y
_atom_site_fract_z
_atom_site_U_iso_or_equiv
_atom_site_adp_type
_atom_site_occupancy
_atom_site_site_symmetry_order
_atom_site_calc_flag
_atom_site_refinement_flags_posn
_atom_site_refinement_flags_adp
C1 C 0.2380(2) 0.4776(2) 0.42862(11) 0.0225(4) Uani 1 1 d . .
H1 H 0.1660 0.4351 0.4400 0.027 Uiso 1 1 calc R U
C2 C 0.3533(3) 0.4328(2) 0.40706(13) 0.0251(5) Uani 1 1 d . .
H2 H 0.3729 0.3548 0.4020 0.030 Uiso 1 1 calc R U
C3 C 0.4335(2) 0.5233(2) 0.39446(13) 0.0269(5) Uani 1 1 d . .
H3 H 0.5165 0.5176 0.3776 0.032 Uiso 1 1 calc R U
C4 C 0.3704(3) 0.6243(2) 0.41096(12) 0.0266(5) Uani 1 1 d . .
H4 H 0.4041 0.6985 0.4093 0.032 Uiso 1 1 calc R U
C5 C 0.2485(2) 0.5960(2) 0.43029(11) 0.0233(5) Uani 1 1 d . .
H5 H 0.1844 0.6479 0.4423 0.028 Uiso 1 1 calc R U
C6 C 0.5942(2) 0.4701(2) 0.52191(14) 0.0266(5) Uani 1 1 d . .
H6 H 0.6236 0.4271 0.4807 0.032 Uiso 1 1 calc R U
C7 C 0.5490(2) 0.4266(2) 0.58974(15) 0.0240(5) Uani 1 1 d . .
H7 H 0.5440 0.3488 0.6028 0.029 Uiso 1 1 calc R U
C8 C 0.5127(2) 0.5177(2) 0.63472(12) 0.0226(5) Uani 1 1 d . .
H8 H 0.4768 0.5124 0.6831 0.027 Uiso 1 1 calc R U
C9 C 0.5386(2) 0.6189(2) 0.59571(14) 0.0238(5) Uani 1 1 d . .
H9 H 0.5248 0.6935 0.6137 0.029 Uiso 1 1 calc R U
C10 C 0.5878(2) 0.5903(2) 0.52605(15) 0.0260(5) Uani 1 1 d . .
H10 H 0.6127 0.6419 0.4882 0.031 Uiso 1 1 calc R U
C11 C 0.2915(2) 0.26473(18) 0.66224(12) 0.0195(4) Uani 1 1 d . .
C12 C 0.3518(2) 0.3214(2) 0.72964(12) 0.0248(5) Uani 1 1 d . .
H12A H 0.3524 0.2687 0.7720 0.037 Uiso 1 1 calc R U
H12B H 0.3051 0.3894 0.7432 0.037 Uiso 1 1 calc R U
H12C H 0.4368 0.3426 0.7170 0.037 Uiso 1 1 calc R U
C13 C 0.3700(2) 0.16423(19) 0.63536(13) 0.0241(5) Uani 1 1 d . .
H13A H 0.4510 0.1916 0.6191 0.036 Uiso 1 1 calc R U
H13B H 0.3284 0.1268 0.5934 0.036 Uiso 1 1 calc R U
H13C H 0.3804 0.1102 0.6765 0.036 Uiso 1 1 calc R U
C14 C 0.1659(2) 0.2180(2) 0.68732(14) 0.0278(5) Uani 1 1 d . .
H14A H 0.1785 0.1594 0.7253 0.042 Uiso 1 1 calc R U
H14B H 0.1229 0.1854 0.6442 0.042 Uiso 1 1 calc R U
H14C H 0.1162 0.2795 0.7085 0.042 Uiso 1 1 calc R U
C15 C -0.01306(19) 0.49375(19) 0.58205(11) 0.0185(4) Uani 1 1 d . .
C16 C -0.0362(2) 0.5648(2) 0.51218(13) 0.0245(5) Uani 1 1 d . .
H16A H 0.0009 0.5274 0.4687 0.037 Uiso 1 1 calc R U
H16B H 0.0011 0.6398 0.5187 0.037 Uiso 1 1 calc R U
H16C H -0.1252 0.5730 0.5043 0.037 Uiso 1 1 calc R U
C17 C -0.0911(2) 0.5430(2) 0.64608(13) 0.0244(5) Uani 1 1 d . .
H17A H -0.0674 0.6220 0.6547 0.037 Uiso 1 1 calc R U
H17B H -0.0770 0.4990 0.6918 0.037 Uiso 1 1 calc R U
H17C H -0.1787 0.5395 0.6326 0.037 Uiso 1 1 calc R U
C18 C -0.0530(2) 0.37149(19) 0.56863(14) 0.0248(5) Uani 1 1 d . .
H18A H -0.1411 0.3696 0.5563 0.037 Uiso 1 1 calc R U
H18B H -0.0382 0.3268 0.6140 0.037 Uiso 1 1 calc R U
H18C H -0.0054 0.3396 0.5271 0.037 Uiso 1 1 calc R U
C19 C 0.2619(2) 0.72980(18) 0.68872(11) 0.0192(4) Uani 1 1 d . .
C20 C 0.3402(2) 0.6711(2) 0.74827(12) 0.0228(5) Uani 1 1 d . .
H20A H 0.4264 0.6689 0.7319 0.034 Uiso 1 1 calc R U
H20B H 0.3100 0.5937 0.7557 0.034 Uiso 1 1 calc R U
H20C H 0.3342 0.7130 0.7955 0.034 Uiso 1 1 calc R U
C21 C 0.1334(2) 0.7482(2) 0.72209(13) 0.0253(5) Uani 1 1 d . .
H21A H 0.0976 0.6750 0.7360 0.038 Uiso 1 1 calc R U
H21B H 0.0803 0.7851 0.6850 0.038 Uiso 1 1 calc R U
H21C H 0.1398 0.7963 0.7666 0.038 Uiso 1 1 calc R U
C22 C 0.3169(2) 0.8459(2) 0.67001(14) 0.0273(5) Uani 1 1 d . .
H22A H 0.3240 0.8908 0.7159 0.041 Uiso 1 1 calc R U
H22B H 0.2629 0.8851 0.6344 0.041 Uiso 1 1 calc R U
H22C H 0.3988 0.8359 0.6477 0.041 Uiso 1 1 calc R U
P1 P 0.25833(5) 0.35382(5) 0.57469(3) 0.01595(11) Uani 1 1 d . .
P2 P 0.15176(5) 0.49458(5) 0.62225(3) 0.01549(11) Uani 1 1 d . .
P3 P 0.23619(5) 0.65693(5) 0.59396(3) 0.01596(11) Uani 1 1 d . .
Ti1 Ti 0.38205(3) 0.52120(3) 0.52713(2) 0.01565(9) Uani 1 1 d . .

loop_
_atom_site_aniso_label
_atom_site_aniso_U_11
_atom_site_aniso_U_22
_atom_site_aniso_U_33
_atom_site_aniso_U_23
_atom_site_aniso_U_13
_atom_site_aniso_U_12
C1 0.0266(11) 0.0256(11) 0.0153(8) -0.0008(8) -0.0028(9) -0.0020(10)
C2 0.0392(14) 0.0193(11) 0.0168(10) -0.0031(8) -0.0001(10) 0.0037(10)
C3 0.0298(12) 0.0325(13) 0.0183(10) 0.0021(10) 0.0063(9) 0.0032(11)
C4 0.0398(14) 0.0209(11) 0.0189(10) 0.0048(8) 0.0023(10) -0.0023(10)
C5 0.0334(13) 0.0234(11) 0.0130(9) 0.0022(8) -0.0016(10) 0.0075(10)
C6 0.0169(11) 0.0314(13) 0.0314(12) -0.0028(11) 0.0036(10) 0.0035(9)
C7 0.0182(11) 0.0238(11) 0.0302(12) 0.0025(9) -0.0051(10) 0.0025(9)
C8 0.0170(10) 0.0272(12) 0.0235(10) 0.0018(9) -0.0044(8) -0.0003(9)
C9 0.0186(11) 0.0235(12) 0.0292(12) -0.0026(9) -0.0041(10) -0.0036(9)
C10 0.0203(11) 0.0282(12) 0.0296(12) 0.0037(10) 0.0033(10) -0.0052(9)
C11 0.0229(11) 0.0167(10) 0.0189(10) 0.0038(8) -0.0003(9) 0.0001(8)
C12 0.0309(13) 0.0252(12) 0.0183(10) 0.0045(9) -0.0013(9) 0.0048(10)
C13 0.0275(12) 0.0183(10) 0.0264(11) 0.0025(8) -0.0003(10) 0.0033(9)
C14 0.0259(12) 0.0285(13) 0.0289(12) 0.0094(10) 0.0042(10) -0.0027(10)
C15 0.0164(9) 0.0199(11) 0.0192(9) 0.0001(8) -0.0005(8) -0.0010(8)
C16 0.0200(11) 0.0286(12) 0.0250(12) 0.0025(9) -0.0027(9) 0.0023(9)
C17 0.0195(11) 0.0273(12) 0.0263(11) -0.0027(9) 0.0019(9) 0.0012(9)
C18 0.0228(11) 0.0223(12) 0.0292(12) -0.0033(9) -0.0046(10) -0.0036(9)
C19 0.0238(11) 0.0174(10) 0.0163(9) -0.0028(7) -0.0005(9) -0.0004(9)
C20 0.0252(11) 0.0250(12) 0.0183(10) -0.0022(8) -0.0034(9) -0.0011(10)
C21 0.0264(13) 0.0263(12) 0.0233(10) -0.0061(9) 0.0007(10) 0.0030(10)
C22 0.0387(14) 0.0182(11) 0.0250(11) -0.0030(10) -0.0007(10) -0.0059(10)
P1 0.0181(3) 0.0141(2) 0.0156(2) 0.00138(19) 0.0000(2) 0.0003(2)
P2 0.0159(2) 0.0154(3) 0.0152(2) 0.00035(19) -0.00093(19) 0.0001(2)
P3 0.0186(3) 0.0143(2) 0.0150(2) -0.00042(19) -0.0006(2) -0.0001(2)
Ti1 0.01679(17) 0.01506(17) 0.01511(16) 0.00068(14) 0.00133(14) -0.00001(14)

loop_
_atom_type_symbol
_atom_type_description
_atom_type_scat_dispersion_real
_atom_type_scat_dispersion_imag
_atom_type_scat_source
C C 0.0033 0.0016 'International Tables Vol C Tables 4.2.6.8 and 6.1.1.4'
H H 0.0000 0.0000 'International Tables Vol C Tables 4.2.6.8 and 6.1.1.4'
P P 0.1023 0.0942 'International Tables Vol C Tables 4.2.6.8 and 6.1.1.4'
Ti Ti 0.2776 0.4457 'International Tables Vol C Tables 4.2.6.8 and 6.1.1.4'

loop_
_geom_angle_atom_site_label_1
_geom_angle_atom_site_label_2
_geom_angle_atom_site_label_3
_geom_angle
C5 C1 C2 108.0(2)
C5 C1 Ti1 73.68(13)
C2 C1 Ti1 72.92(13)
C5 C1 H1 126.0
C2 C1 H1 126.0
Ti1 C1 H1 119.3
C3 C2 C1 108.0(2)
C3 C2 Ti1 74.38(13)
C1 C2 Ti1 73.04(12)
C3 C2 H2 126.0
C1 C2 H2 126.0
Ti1 C2 H2 118.5
C2 C3 C4 108.2(2)
C2 C3 Ti1 72.10(13)
C4 C3 Ti1 72.14(13)
C2 C3 H3 125.9
C4 C3 H3 125.9
Ti1 C3 H3 121.6
C5 C4 C3 107.9(2)
C5 C4 Ti1 73.59(12)
C3 C4 Ti1 74.10(13)
C5 C4 H4 126.1
C3 C4 H4 126.1
Ti1 C4 H4 118.2
C1 C5 C4 107.9(2)
C1 C5 Ti1 72.51(13)
C4 C5 Ti1 72.60(13)
C1 C5 H5 126.0
C4 C5 H5 126.0
Ti1 C5 H5 120.6
C7 C6 C10 107.7(2)
C7 C6 Ti1 73.89(13)
C10 C6 Ti1 72.44(13)
C7 C6 H6 126.2
C10 C6 H6 126.2
Ti1 C6 H6 119.4
C8 C7 C6 108.2(2)
C8 C7 Ti1 72.42(13)
C6 C7 Ti1 71.95(14)
C8 C7 H7 125.9
C6 C7 H7 125.9
Ti1 C7 H7 121.4
C7 C8 C9 108.2(2)
C7 C8 Ti1 73.61(13)
C9 C8 Ti1 72.88(13)
C7 C8 H8 125.9
C9 C8 H8 125.9
Ti1 C8 H8 119.4
C10 C9 C8 108.1(2)
C10 C9 Ti1 72.38(14)
C8 C9 Ti1 72.73(13)
C10 C9 H9 125.9
C8 C9 H9 125.9
Ti1 C9 H9 120.7
C9 C10 C6 107.8(2)
C9 C10 Ti1 73.55(13)
C6 C10 Ti1 72.69(13)
C9 C10 H10 126.1
C6 C10 H10 126.1
Ti1 C10 H10 119.5
C12 C11 C14 107.89(19)
C12 C11 C13 110.42(19)
C14 C11 C13 107.67(19)
C12 C11 P1 118.88(15)
C14 C11 P1 105.61(15)
C13 C11 P1 105.81(15)
C11 C12 H12A 109.5
C11 C12 H12B 109.5
H12A C12 H12B 109.5
C11 C12 H12C 109.5
H12A C12 H12C 109.5
H12B C12 H12C 109.5
C11 C13 H13A 109.5
C11 C13 H13B 109.5
H13A C13 H13B 109.5
C11 C13 H13C 109.5
H13A C13 H13C 109.5
H13B C13 H13C 109.5
C11 C14 H14A 109.5
C11 C14 H14B 109.5
H14A C14 H14B 109.5
C11 C14 H14C 109.5
H14A C14 H14C 109.5
H14B C14 H14C 109.5
C16 C15 C18 110.22(18)
C16 C15 C17 108.08(19)
C18 C15 C17 108.61(18)
C16 C15 P2 117.06(15)
C18 C15 P2 109.06(15)
C17 C15 P2 103.35(14)
C15 C16 H16A 109.5
C15 C16 H16B 109.5
H16A C16 H16B 109.5
C15 C16 H16C 109.5
H16A C16 H16C 109.5
H16B C16 H16C 109.5
C15 C17 H17A 109.5
C15 C17 H17B 109.5
H17A C17 H17B 109.5
C15 C17 H17C 109.5
H17A C17 H17C 109.5
H17B C17 H17C 109.5
C15 C18 H18A 109.5
C15 C18 H18B 109.5
H18A C18 H18B 109.5
C15 C18 H18C 109.5
H18A C18 H18C 109.5
H18B C18 H18C 109.5
C20 C19 C21 107.36(18)
C20 C19 C22 110.04(19)
C21 C19 C22 108.17(19)
C20 C19 P3 119.42(15)
C21 C19 P3 105.98(15)
C22 C19 P3 105.39(14)
C19 C20 H20A 109.5
C19 C20 H20B 109.5
H20A C20 H20B 109.5
C19 C20 H20C 109.5
H20A C20 H20C 109.5
H20B C20 H20C 109.5
C19 C21 H21A 109.5
C19 C21 H21B 109.5
H21A C21 H21B 109.5
C19 C21 H21C 109.5
H21A C21 H21C 109.5
H21B C21 H21C 109.5
C19 C22 H22A 109.5
C19 C22 H22B 109.5
H22A C22 H22B 109.5
C19 C22 H22C 109.5
H22A C22 H22C 109.5
H22B C22 H22C 109.5
C11 P1 P2 101.45(7)
C11 P1 Ti1 127.00(7)
P2 P1 Ti1 79.45(2)
C15 P2 P3 107.86(7)
C15 P2 P1 109.85(7)
P3 P2 P1 110.81(3)
C15 P2 Ti1 123.66(7)
P3 P2 Ti1 55.61(2)
P1 P2 Ti1 55.22(2)
C19 P3 P2 104.50(7)
C19 P3 Ti1 127.27(7)
P2 P3 Ti1 79.37(2)
C10 Ti1 C6 34.87(9)
C10 Ti1 C8 57.03(8)
C6 Ti1 C8 56.92(8)
C10 Ti1 C9 34.07(9)
C6 Ti1 C9 57.10(9)
C8 Ti1 C9 34.39(8)
C10 Ti1 C7 57.10(9)
C6 Ti1 C7 34.16(8)
C8 Ti1 C7 33.97(8)
C9 Ti1 C7 56.74(8)
C10 Ti1 C2 105.29(9)
C6 Ti1 C2 88.86(9)
C8 Ti1 C2 141.91(9)
C9 Ti1 C2 139.36(9)
C7 Ti1 C2 108.11(9)
C10 Ti1 C1 132.54(8)
C6 Ti1 C1 122.90(8)
C8 Ti1 C1 165.68(8)
C9 Ti1 C1 159.74(8)
C7 Ti1 C1 136.76(8)
C2 Ti1 C1 34.04(8)
C10 Ti1 C4 82.44(9)
C6 Ti1 C4 98.36(9)
C8 Ti1 C4 137.17(9)
C9 Ti1 C4 103.57(9)
C7 Ti1 C4 132.50(9)
C2 Ti1 C4 56.27(8)
C1 Ti1 C4 56.27(8)
C10 Ti1 C5 115.44(9)
C6 Ti1 C5 129.93(9)
C8 Ti1 C5 159.31(8)
C9 Ti1 C5 127.87(8)
C7 Ti1 C5 162.17(8)
C2 Ti1 C5 56.23(8)
C1 Ti1 C5 33.80(8)
C4 Ti1 C5 33.81(9)
C10 Ti1 C3 76.92(9)
C6 Ti1 C3 75.11(9)
C8 Ti1 C3 130.40(8)
C9 Ti1 C3 109.37(9)
C7 Ti1 C3 106.58(9)
C2 Ti1 C3 33.51(8)
C1 Ti1 C3 55.88(8)
C4 Ti1 C3 33.76(8)
C5 Ti1 C3 55.80(8)
C10 Ti1 P1 140.12(6)
C6 Ti1 P1 109.03(6)
C8 Ti1 P1 91.72(6)
C9 Ti1 P1 125.46(6)
C7 Ti1 P1 83.07(6)
C2 Ti1 P1 83.79(6)
C1 Ti1 P1 74.66(6)
C4 Ti1 P1 130.92(6)
C5 Ti1 P1 102.01(6)
C3 Ti1 P1 117.07(6)
C10 Ti1 P3 111.69(7)
C6 Ti1 P3 141.02(7)
C8 Ti1 P3 90.08(6)
C9 Ti1 P3 84.02(6)
C7 Ti1 P3 122.78(7)
C2 Ti1 P3 127.62(7)
C1 Ti1 P3 94.33(6)
C4 Ti1 P3 93.03(6)
C5 Ti1 P3 74.61(6)
C3 Ti1 P3 126.28(6)
P1 Ti1 P3 90.34(2)

loop_
_geom_bond_atom_site_label_1
_geom_bond_atom_site_label_2
_geom_bond_distance
C1 C5 1.404(3)
C1 C2 1.409(3)
C1 Ti1 2.408(2)
C1 H1 0.9500
C2 C3 1.396(4)
C2 Ti1 2.406(2)
C2 H2 0.9500
C3 C4 1.407(3)
C3 Ti1 2.435(2)
C3 H3 0.9500
C4 C5 1.405(4)
C4 Ti1 2.410(2)
C4 H4 0.9500
C5 Ti1 2.423(2)
C5 H5 0.9500
C6 C7 1.404(3)
C6 C10 1.424(4)
C6 Ti1 2.378(2)
C6 H6 0.9500
C7 C8 1.399(3)
C7 Ti1 2.403(2)
C7 H7 0.9500
C8 C9 1.412(3)
C8 Ti1 2.387(2)
C8 H8 0.9500
C9 C10 1.395(4)
C9 Ti1 2.389(2)
C9 H9 0.9500
C10 Ti1 2.374(2)
C10 H10 0.9500
C11 C12 1.525(3)
C11 C14 1.535(3)
C11 C13 1.537(3)
C11 P1 1.919(2)
C12 H12A 0.9800
C12 H12B 0.9800
C12 H12C 0.9800
C13 H13A 0.9800
C13 H13B 0.9800
C13 H13C 0.9800
C14 H14A 0.9800
C14 H14B 0.9800
C14 H14C 0.9800
C15 C16 1.525(3)
C15 C18 1.527(3)
C15 C17 1.537(3)
C15 P2 1.924(2)
C16 H16A 0.9800
C16 H16B 0.9800
C16 H16C 0.9800
C17 H17A 0.9800
C17 H17B 0.9800
C17 H17C 0.9800
C18 H18A 0.9800
C18 H18B 0.9800
C18 H18C 0.9800
C19 C20 1.527(3)
C19 C21 1.530(3)
C19 C22 1.532(3)
C19 P3 1.920(2)
C20 H20A 0.9800
C20 H20B 0.9800
C20 H20C 0.9800
C21 H21A 0.9800
C21 H21B 0.9800
C21 H21C 0.9800
C22 H22A 0.9800
C22 H22B 0.9800
C22 H22C 0.9800
P1 P2 2.1953(8)
P1 Ti1 2.5354(6)
P2 P3 2.1840(8)
P2 Ti1 3.0348(7)
P3 Ti1 2.5480(7)

loop_
_geom_torsion_atom_site_label_1
_geom_torsion_atom_site_label_2
_geom_torsion_atom_site_label_3
_geom_torsion_atom_site_label_4
_geom_torsion
C5 C1 C2 C3 -0.9(3)
Ti1 C1 C2 C3 -66.75(16)
C5 C1 C2 Ti1 65.88(15)
C1 C2 C3 C4 2.3(3)
Ti1 C2 C3 C4 -63.53(16)
C1 C2 C3 Ti1 65.85(15)
C2 C3 C4 C5 -2.9(3)
Ti1 C3 C4 C5 -66.40(15)
C2 C3 C4 Ti1 63.51(16)
C2 C1 C5 C4 -0.9(2)
Ti1 C1 C5 C4 64.45(15)
C2 C1 C5 Ti1 -65.37(15)
C3 C4 C5 C1 2.3(2)
Ti1 C4 C5 C1 -64.40(15)
C3 C4 C5 Ti1 66.74(16)
C10 C6 C7 C8 1.3(3)
Ti1 C6 C7 C8 -63.80(16)
C10 C6 C7 Ti1 65.06(17)
C6 C7 C8 C9 -1.7(3)
Ti1 C7 C8 C9 -65.19(15)
C6 C7 C8 Ti1 63.50(17)
C7 C8 C9 C10 1.5(3)
Ti1 C8 C9 C10 -64.19(16)
C7 C8 C9 Ti1 65.68(16)
C8 C9 C10 C6 -0.7(3)
Ti1 C9 C10 C6 -65.12(17)
C8 C9 C10 Ti1 64.42(16)
C7 C6 C10 C9 -0.3(3)
Ti1 C6 C10 C9 65.69(17)
C7 C6 C10 Ti1 -66.03(16)
